data_4127710
loop_
_publ_author_name
'Li, Ping'
'Vik, Erik C.'
'Maier, Josef M.'
'Karki, Ishwor'
'Strickland, Sharon M. S.'
'Umana, Jessica M.'
'Smith, Mark D.'
'Pellechia, Perry J.'
'Shimizu, Ken D.'

_publ_section_title
;
 Electrostatically Driven CO-\p Aromatic Interactions.
;
_journal_issue 32
_journal_name_full 'Journal of the American Chemical Society'
_journal_page_first 12513
_journal_page_last 12517
_journal_paper_doi 10.1021/jacs.9b06363
_journal_volume 141
_journal_year 2019
_chemical_formula_moiety 'C15 H14 N2 O3'
_chemical_formula_sum 'C15 H14 N2 O3'
_chemical_formula_weight 270.28
_space_group_crystal_system triclinic
_space_group_IT_number 2
_space_group_name_Hall '-P 1'
_space_group_name_H-M_alt 'P -1'
_symmetry_space_group_name_Hall '-P 1'
_symmetry_space_group_name_H-M 'P -1'
_atom_sites_solution_hydrogens geom
_atom_sites_solution_primary dual
_audit_creation_date 2017-07-14
_audit_creation_method
;
Olex2 1.2
(compiled 2017.03.28 svn.r3405 for OlexSys, GUI svn.r5337)
;
_cell_angle_alpha 70.675(2)
_cell_angle_beta 89.261(3)
_cell_angle_gamma 85.871(3)
_cell_formula_units_Z 4
_cell_length_a 9.9503(8)
_cell_length_b 10.9577(9)
_cell_length_c 12.3212(10)
_cell_measurement_reflns_used 9708
_cell_measurement_temperature 100(2)
_cell_measurement_theta_max 30.13
_cell_measurement_theta_min 2.68
_cell_volume 1264.34(18)
_computing_cell_refinement 'SAINT v8.37A (Bruker, 2015)'
_computing_data_collection 'Bruker APEX3 v2016.5-0 (Bruker, 2016)'
_computing_data_reduction 'SAINT v8.37A (Bruker, 2015)'
_computing_molecular_graphics 'Olex2 (Dolomanov et al., 2009)'
_computing_publication_material 'Olex2 (Dolomanov et al., 2009)'
_computing_structure_refinement 'XL (Sheldrick, 2008)'
_computing_structure_solution 'XT (Sheldrick, 2015)'
_diffrn_ambient_temperature 100(2)
_diffrn_detector 'Bruker PHOTON-100 area detector'
_diffrn_detector_area_resol_mean 10.4
_diffrn_detector_type 'CMOS area detector'
_diffrn_measured_fraction_theta_full 0.999
_diffrn_measured_fraction_theta_max 0.999
_diffrn_measurement_device 'three-circle diffractometer'
_diffrn_measurement_device_type 'Bruker D8 Quest'
_diffrn_measurement_method '\w and \f scans'
_diffrn_radiation_monochromator 'mirror optics'
_diffrn_radiation_probe x-ray
_diffrn_radiation_type MoK\a
_diffrn_radiation_wavelength 0.71073
_diffrn_reflns_av_R_equivalents 0.0358
_diffrn_reflns_av_unetI/netI 0.0243
_diffrn_reflns_Laue_measured_fraction_full 0.999
_diffrn_reflns_Laue_measured_fraction_max 0.999
_diffrn_reflns_limit_h_max 14
_diffrn_reflns_limit_h_min -14
_diffrn_reflns_limit_k_max 15
_diffrn_reflns_limit_k_min -15
_diffrn_reflns_limit_l_max 17
_diffrn_reflns_limit_l_min -17
_diffrn_reflns_number 54545
_diffrn_reflns_point_group_measured_fraction_full 0.999
_diffrn_reflns_point_group_measured_fraction_max 0.999
_diffrn_reflns_theta_full 30.125
_diffrn_reflns_theta_max 30.127
_diffrn_reflns_theta_min 2.163
_diffrn_source 'microfocus sealed X-ray tube'
_diffrn_source_type 'Incoatec I\ms'
_diffrn_standards_number 0
_exptl_absorpt_coefficient_mu 0.101
_exptl_absorpt_correction_T_max 0.8622
_exptl_absorpt_correction_T_min 0.8303
_exptl_absorpt_correction_type multi-scan
_exptl_absorpt_process_details
;
SADABS-2016/2 (Bruker,2016/2) was used for absorption correction.
wR2(int) was 0.1002 before and 0.0526 after correction.
The Ratio of minimum to maximum transmission is 0.9630.
The \l/2 correction factor is Not present.
;
_exptl_crystal_colour colourless
_exptl_crystal_colour_primary colourless
_exptl_crystal_density_diffrn 1.420
_exptl_crystal_description prism
_exptl_crystal_F_000 568
_exptl_crystal_size_max 0.56
_exptl_crystal_size_mid 0.48
_exptl_crystal_size_min 0.42
_refine_diff_density_max 0.499
_refine_diff_density_min -0.243
_refine_diff_density_rms 0.056
_refine_ls_extinction_coef 0.027(2)
_refine_ls_extinction_expression Fc^*^=kFc[1+0.001xFc^2^\l^3^/sin(2\q)]^-1/4^
_refine_ls_extinction_method 'SHELXL-2017/1 (Sheldrick 2017)'
_refine_ls_goodness_of_fit_ref 1.022
_refine_ls_hydrogen_treatment constr
_refine_ls_matrix_type full
_refine_ls_number_parameters 364
_refine_ls_number_reflns 7438
_refine_ls_number_restraints 0
_refine_ls_restrained_S_all 1.022
_refine_ls_R_factor_all 0.0495
_refine_ls_R_factor_gt 0.0405
_refine_ls_shift/su_max 0.000
_refine_ls_shift/su_mean 0.000
_refine_ls_structure_factor_coef Fsqd
_refine_ls_weighting_details 'w=1/[\s^2^(Fo^2^)+(0.0524P)^2^+0.5647P] where P=(Fo^2^+2Fc^2^)/3'
_refine_ls_weighting_scheme calc
_refine_ls_wR_factor_gt 0.1021
_refine_ls_wR_factor_ref 0.1075
_reflns_Friedel_coverage 0.000
_reflns_number_gt 6345
_reflns_number_total 7438
_reflns_threshold_expression 'I > 2\s(I)'
_cod_data_source_file ja9b06363_si_002.cif
_cod_data_source_block smssii19
_cod_database_code 4127710
_shelx_shelxl_version_number 2017/1
_shelx_space_group_comment
;
The symmetry employed for this shelxl refinement is uniquely defined
by the following loop, which should always be used as a source of
symmetry information in preference to the above space-group names.
They are only intended as comments.
;
_shelx_estimated_absorpt_t_max 0.959
_shelx_estimated_absorpt_t_min 0.946
_olex2_refinement_description
;
1. Fixed Uiso
 At 1.2 times of:
  All C(H) groups, All C(H,H) groups
 At 1.5 times of:
  All C(H,H,H) groups
2.a Ternary CH refined with riding coordinates:
 C2A(H2A), C3A(H3A), C6A(H6A), C7A(H7A), C2B(H2B), C3B(H3B), C6B(H6B), C7B(H7B)
2.b Secondary CH2 refined with riding coordinates:
 C1A(H1AA,H1AB), C1B(H1BA,H1BB)
2.c Aromatic/amide H refined with riding coordinates:
 C8A(H8A), C9A(H9A), C12A(H12A), C13A(H13A), C14A(H14A), C8B(H8B), C9B(H9B),
 C12B(H12B), C13B(H13B), C14B(H14B)
2.d Idealised Me refined as rotating group:
 C15A(H15A,H15B,H15C), C15B(H15D,H15E,H15F)
;
_olex2_submission_special_instructions 'No special instructions were received'

loop_
_space_group_symop_operation_xyz
'x, y, z'
'-x, -y, -z'

loop_
_atom_site_label
_atom_site_type_symbol
_atom_site_fract_x
_atom_site_fract_y
_atom_site_fract_z
_atom_site_U_iso_or_equiv
_atom_site_adp_type
_atom_site_occupancy
_atom_site_site_symmetry_order
_atom_site_calc_flag
_atom_site_refinement_flags_posn
O1A O 0.17109(8) 0.42233(8) 0.07793(7) 0.02141(18) Uani 1 1 d .
O2A O -0.03100(10) 0.20927(8) 0.41609(7) 0.02472(19) Uani 1 1 d .
O3A O 0.22553(9) 0.37373(8) 0.42620(7) 0.02139(17) Uani 1 1 d .
N1A N 0.07046(9) 0.33955(9) 0.25416(8) 0.01559(18) Uani 1 1 d .
N2A N 0.12077(9) 0.57305(8) 0.40247(8) 0.01451(17) Uani 1 1 d .
C1A C 0.00642(11) 0.02934(11) 0.13103(10) 0.0184(2) Uani 1 1 d .
H1AA H -0.057497 -0.002675 0.087537 0.022 Uiso 1 1 calc R
H1AB H 0.085723 -0.033455 0.156602 0.022 Uiso 1 1 calc R
C2A C 0.04514(11) 0.16807(11) 0.06513(10) 0.0170(2) Uani 1 1 d .
H2A H 0.087683 0.181384 -0.011532 0.020 Uiso 1 1 calc R
C3A C 0.13477(10) 0.19088(10) 0.15900(9) 0.0155(2) Uani 1 1 d .
H3A H 0.229272 0.153447 0.158030 0.019 Uiso 1 1 calc R
C4A C 0.13176(10) 0.33064(10) 0.15361(9) 0.0155(2) Uani 1 1 d .
C5A C 0.02741(11) 0.22174(10) 0.32680(9) 0.0170(2) Uani 1 1 d .
C6A C 0.06370(11) 0.11958(10) 0.27228(9) 0.0164(2) Uani 1 1 d .
H6A H 0.124141 0.047332 0.323798 0.020 Uiso 1 1 calc R
C7A C -0.06071(11) 0.06653(10) 0.23000(10) 0.0172(2) Uani 1 1 d .
H7A H -0.105953 -0.003694 0.289487 0.021 Uiso 1 1 calc R
C8A C -0.15070(11) 0.18354(11) 0.16207(10) 0.0198(2) Uani 1 1 d .
H8A H -0.236596 0.209442 0.184969 0.024 Uiso 1 1 calc R
C9A C -0.08861(11) 0.24401(11) 0.06450(10) 0.0193(2) Uani 1 1 d .
H9A H -0.121957 0.320437 0.005562 0.023 Uiso 1 1 calc R
C10A C 0.05470(11) 0.45592(10) 0.28190(9) 0.01476(19) Uani 1 1 d .
C11A C 0.14023(11) 0.45979(10) 0.37460(9) 0.01450(19) Uani 1 1 d .
C12A C 0.03284(11) 0.67443(10) 0.34491(9) 0.0170(2) Uani 1 1 d .
H12A H 0.024589 0.749247 0.367908 0.020 Uiso 1 1 calc R
C13A C -0.04335(11) 0.67092(10) 0.25531(10) 0.0185(2) Uani 1 1 d .
H13A H -0.103325 0.742746 0.215161 0.022 Uiso 1 1 calc R
C14A C -0.03144(11) 0.55765(11) 0.22293(9) 0.0171(2) Uani 1 1 d .
H14A H -0.083396 0.553043 0.160436 0.021 Uiso 1 1 calc R
C15A C 0.20518(12) 0.58243(11) 0.49576(10) 0.0202(2) Uani 1 1 d .
H15A H 0.202786 0.502715 0.562000 0.030 Uiso 1 1 calc GR
H15B H 0.170952 0.656628 0.518241 0.030 Uiso 1 1 calc GR
H15C H 0.298166 0.594232 0.469344 0.030 Uiso 1 1 calc GR
O1B O 0.28971(8) 0.09594(8) 0.88421(7) 0.01891(17) Uani 1 1 d .
O2B O 0.69566(8) 0.14323(8) 0.70399(7) 0.01879(17) Uani 1 1 d .
O3B O 0.54080(8) -0.15319(7) 0.79609(7) 0.01817(16) Uani 1 1 d .
N1B N 0.48349(9) 0.10640(8) 0.77858(7) 0.01178(16) Uani 1 1 d .
N2B N 0.41859(9) -0.12770(8) 0.63348(8) 0.01488(17) Uani 1 1 d .
C1B C 0.57535(11) 0.38010(11) 0.93709(10) 0.0187(2) Uani 1 1 d .
H1BA H 0.569143 0.473872 0.926709 0.022 Uiso 1 1 calc R
H1BB H 0.618178 0.329811 1.012178 0.022 Uiso 1 1 calc R
C2B C 0.43899(10) 0.33058(10) 0.91863(9) 0.01448(19) Uani 1 1 d .
H2B H 0.363860 0.342924 0.969534 0.017 Uiso 1 1 calc R
C3B C 0.48831(10) 0.18653(9) 0.93328(8) 0.01206(18) Uani 1 1 d .
H3B H 0.496602 0.132321 1.016352 0.014 Uiso 1 1 calc R
C4B C 0.40487(10) 0.12483(9) 0.86768(8) 0.01201(18) Uani 1 1 d .
C5B C 0.61326(10) 0.14750(9) 0.77621(9) 0.01273(18) Uani 1 1 d .
C6B C 0.62713(10) 0.19922(10) 0.87469(9) 0.01284(18) Uani 1 1 d .
H6B H 0.700561 0.149248 0.929487 0.015 Uiso 1 1 calc R
C7B C 0.64355(11) 0.34880(10) 0.83537(10) 0.0167(2) Uani 1 1 d .
H7B H 0.737399 0.376030 0.817833 0.020 Uiso 1 1 calc R
C8B C 0.53905(12) 0.41200(10) 0.74162(10) 0.0187(2) Uani 1 1 d .
H8B H 0.556341 0.452494 0.662240 0.022 Uiso 1 1 calc R
C9B C 0.41816(11) 0.40046(10) 0.79086(10) 0.0172(2) Uani 1 1 d .
H9B H 0.333912 0.430746 0.752517 0.021 Uiso 1 1 calc R
C10B C 0.43400(10) 0.05461(9) 0.69603(8) 0.01237(18) Uani 1 1 d .
C11B C 0.47076(10) -0.08092(10) 0.71533(8) 0.01277(18) Uani 1 1 d .
C12B C 0.33969(11) -0.05283(11) 0.54301(9) 0.0178(2) Uani 1 1 d .
H12B H 0.307381 -0.090482 0.490031 0.021 Uiso 1 1 calc R
C13B C 0.30617(12) 0.07432(11) 0.52680(9) 0.0191(2) Uani 1 1 d .
H13B H 0.250958 0.125374 0.463406 0.023 Uiso 1 1 calc R
C14B C 0.35505(11) 0.12923(10) 0.60613(9) 0.0160(2) Uani 1 1 d .
H14B H 0.332751 0.217965 0.596590 0.019 Uiso 1 1 calc R
C15B C 0.45304(13) -0.26493(11) 0.64954(11) 0.0231(2) Uani 1 1 d .
H15D H 0.551006 -0.280030 0.645768 0.035 Uiso 1 1 calc GR
H15E H 0.409731 -0.288181 0.588839 0.035 Uiso 1 1 calc GR
H15F H 0.421432 -0.318323 0.724769 0.035 Uiso 1 1 calc GR

loop_
_atom_site_aniso_label
_atom_site_aniso_U_11
_atom_site_aniso_U_22
_atom_site_aniso_U_33
_atom_site_aniso_U_23
_atom_site_aniso_U_13
_atom_site_aniso_U_12
O1A 0.0224(4) 0.0190(4) 0.0255(4) -0.0101(3) 0.0088(3) -0.0071(3)
O2A 0.0366(5) 0.0191(4) 0.0205(4) -0.0089(3) 0.0075(4) -0.0057(3)
O3A 0.0275(4) 0.0153(4) 0.0205(4) -0.0057(3) -0.0053(3) 0.0041(3)
N1A 0.0187(4) 0.0130(4) 0.0176(4) -0.0082(3) 0.0014(3) -0.0023(3)
N2A 0.0181(4) 0.0127(4) 0.0140(4) -0.0061(3) 0.0016(3) -0.0012(3)
C1A 0.0189(5) 0.0174(5) 0.0238(5) -0.0127(4) 0.0023(4) -0.0047(4)
C2A 0.0165(5) 0.0192(5) 0.0195(5) -0.0114(4) 0.0026(4) -0.0039(4)
C3A 0.0118(4) 0.0157(5) 0.0226(5) -0.0111(4) 0.0008(4) -0.0011(4)
C4A 0.0111(4) 0.0174(5) 0.0212(5) -0.0108(4) 0.0008(4) -0.0020(4)
C5A 0.0189(5) 0.0149(5) 0.0182(5) -0.0069(4) -0.0011(4) -0.0017(4)
C6A 0.0185(5) 0.0129(4) 0.0198(5) -0.0083(4) -0.0012(4) -0.0004(4)
C7A 0.0178(5) 0.0155(5) 0.0213(5) -0.0091(4) 0.0029(4) -0.0055(4)
C8A 0.0124(5) 0.0221(5) 0.0280(6) -0.0122(4) 0.0008(4) -0.0022(4)
C9A 0.0159(5) 0.0216(5) 0.0221(5) -0.0095(4) -0.0037(4) -0.0018(4)
C10A 0.0173(5) 0.0125(4) 0.0166(5) -0.0073(4) 0.0026(4) -0.0029(4)
C11A 0.0188(5) 0.0109(4) 0.0140(4) -0.0044(4) 0.0030(4) -0.0014(4)
C12A 0.0192(5) 0.0126(4) 0.0200(5) -0.0068(4) 0.0034(4) -0.0003(4)
C13A 0.0186(5) 0.0152(5) 0.0209(5) -0.0056(4) -0.0002(4) 0.0024(4)
C14A 0.0158(5) 0.0188(5) 0.0182(5) -0.0079(4) 0.0000(4) -0.0017(4)
C15A 0.0243(6) 0.0230(5) 0.0164(5) -0.0107(4) -0.0010(4) -0.0016(4)
O1B 0.0152(4) 0.0213(4) 0.0231(4) -0.0104(3) 0.0041(3) -0.0060(3)
O2B 0.0168(4) 0.0227(4) 0.0216(4) -0.0133(3) 0.0054(3) -0.0036(3)
O3B 0.0225(4) 0.0145(3) 0.0162(4) -0.0042(3) -0.0045(3) 0.0030(3)
N1B 0.0129(4) 0.0121(4) 0.0120(4) -0.0061(3) 0.0003(3) -0.0020(3)
N2B 0.0198(4) 0.0114(4) 0.0150(4) -0.0064(3) -0.0011(3) -0.0018(3)
C1B 0.0180(5) 0.0210(5) 0.0241(5) -0.0163(4) 0.0038(4) -0.0048(4)
C2B 0.0144(5) 0.0141(4) 0.0176(5) -0.0090(4) 0.0029(4) -0.0011(3)
C3B 0.0132(4) 0.0129(4) 0.0109(4) -0.0049(3) 0.0001(3) -0.0009(3)
C4B 0.0143(4) 0.0092(4) 0.0119(4) -0.0028(3) 0.0001(3) 0.0001(3)
C5B 0.0125(4) 0.0110(4) 0.0154(4) -0.0055(3) -0.0005(3) -0.0003(3)
C6B 0.0114(4) 0.0150(4) 0.0143(4) -0.0078(4) -0.0008(3) -0.0002(3)
C7B 0.0153(5) 0.0170(5) 0.0225(5) -0.0121(4) 0.0054(4) -0.0060(4)
C8B 0.0263(6) 0.0105(4) 0.0185(5) -0.0037(4) 0.0038(4) -0.0027(4)
C9B 0.0203(5) 0.0103(4) 0.0198(5) -0.0037(4) -0.0007(4) 0.0016(4)
C10B 0.0144(4) 0.0120(4) 0.0122(4) -0.0058(3) 0.0002(3) -0.0020(3)
C11B 0.0148(4) 0.0122(4) 0.0121(4) -0.0049(3) 0.0012(3) -0.0022(3)
C12B 0.0207(5) 0.0202(5) 0.0148(5) -0.0084(4) -0.0019(4) -0.0041(4)
C13B 0.0228(5) 0.0192(5) 0.0147(5) -0.0050(4) -0.0061(4) -0.0002(4)
C14B 0.0194(5) 0.0126(4) 0.0160(5) -0.0048(4) -0.0025(4) 0.0002(4)
C15B 0.0331(6) 0.0127(5) 0.0268(6) -0.0111(4) -0.0019(5) -0.0004(4)

loop_
_atom_type_symbol
_atom_type_description
_atom_type_scat_dispersion_real
_atom_type_scat_dispersion_imag
_atom_type_scat_source
C C 0.0033 0.0016 'International Tables Vol C Tables 4.2.6.8 and 6.1.1.4'
H H 0.0000 0.0000 'International Tables Vol C Tables 4.2.6.8 and 6.1.1.4'
N N 0.0061 0.0033 'International Tables Vol C Tables 4.2.6.8 and 6.1.1.4'
O O 0.0106 0.0060 'International Tables Vol C Tables 4.2.6.8 and 6.1.1.4'

loop_
_geom_angle_atom_site_label_1
_geom_angle_atom_site_label_2
_geom_angle_atom_site_label_3
_geom_angle
C4A N1A C10A 123.95(9)
C5A N1A C4A 113.54(9)
C5A N1A C10A 122.51(9)
C11A N2A C15A 116.68(9)
C12A N2A C11A 123.35(9)
C12A N2A C15A 119.91(9)
H1AA C1A H1AB 110.3
C2A C1A H1AA 112.9
C2A C1A H1AB 112.9
C7A C1A H1AA 112.9
C7A C1A H1AB 112.9
C7A C1A C2A 94.18(8)
C1A C2A H2A 116.1
C1A C2A C3A 99.55(9)
C3A C2A H2A 116.1
C9A C2A C1A 100.40(9)
C9A C2A H2A 116.1
C9A C2A C3A 106.17(8)
C2A C3A H3A 111.3
C4A C3A C2A 113.91(9)
C4A C3A H3A 111.3
C4A C3A C6A 105.40(8)
C6A C3A C2A 103.08(8)
C6A C3A H3A 111.3
O1A C4A N1A 123.76(10)
O1A C4A C3A 128.52(10)
N1A C4A C3A 107.71(9)
O2A C5A N1A 123.97(10)
O2A C5A C6A 127.94(10)
N1A C5A C6A 108.07(9)
C3A C6A H6A 111.3
C3A C6A C7A 103.11(8)
C5A C6A C3A 105.25(8)
C5A C6A H6A 111.3
C5A C6A C7A 114.20(9)
C7A C6A H6A 111.3
C1A C7A C6A 98.89(8)
C1A C7A H7A 116.2
C6A C7A H7A 116.2
C8A C7A C1A 100.13(9)
C8A C7A C6A 106.68(8)
C8A C7A H7A 116.2
C7A C8A H8A 125.9
C9A C8A C7A 108.20(10)
C9A C8A H8A 125.9
C2A C9A H9A 126.4
C8A C9A C2A 107.26(10)
C8A C9A H9A 126.4
N1A C10A C11A 115.20(9)
C14A C10A N1A 122.29(10)
C14A C10A C11A 122.47(9)
O3A C11A N2A 120.52(10)
O3A C11A C10A 125.15(9)
N2A C11A C10A 114.32(9)
N2A C12A H12A 119.3
C13A C12A N2A 121.48(10)
C13A C12A H12A 119.3
C12A C13A H13A 120.7
C12A C13A C14A 118.65(10)
C14A C13A H13A 120.7
C10A C14A C13A 119.62(10)
C10A C14A H14A 120.2
C13A C14A H14A 120.2
N2A C15A H15A 109.5
N2A C15A H15B 109.5
N2A C15A H15C 109.5
H15A C15A H15B 109.5
H15A C15A H15C 109.5
H15B C15A H15C 109.5
C4B N1B C10B 123.16(8)
C5B N1B C4B 113.47(8)
C5B N1B C10B 123.35(8)
C11B N2B C15B 116.11(9)
C12B N2B C11B 123.29(9)
C12B N2B C15B 120.60(9)
H1BA C1B H1BB 110.3
C2B C1B H1BA 112.9
C2B C1B H1BB 112.9
C7B C1B H1BA 112.9
C7B C1B H1BB 112.9
C7B C1B C2B 94.14(8)
C1B C2B H2B 116.2
C1B C2B C3B 98.69(8)
C3B C2B H2B 116.3
C9B C2B C1B 100.10(8)
C9B C2B H2B 116.3
C9B C2B C3B 106.76(8)
C2B C3B H3B 111.2
C4B C3B C2B 113.97(8)
C4B C3B H3B 111.2
C4B C3B C6B 105.37(8)
C6B C3B C2B 103.35(8)
C6B C3B H3B 111.2
O1B C4B N1B 123.68(9)
O1B C4B C3B 128.28(9)
N1B C4B C3B 108.04(8)
O2B C5B N1B 123.72(9)
O2B C5B C6B 128.27(9)
N1B C5B C6B 107.98(8)
C3B C6B H6B 111.5
C3B C6B C7B 102.98(8)
C5B C6B C3B 105.11(8)
C5B C6B H6B 111.5
C5B C6B C7B 113.78(8)
C7B C6B H6B 111.5
C1B C7B C6B 99.51(8)
C1B C7B H7B 116.1
C6B C7B H7B 116.1
C8B C7B C1B 100.23(9)
C8B C7B C6B 106.56(8)
C8B C7B H7B 116.1
C7B C8B H8B 126.2
C9B C8B C7B 107.53(10)
C9B C8B H8B 126.2
C2B C9B H9B 126.0
C8B C9B C2B 107.98(10)
C8B C9B H9B 126.0
N1B C10B C11B 116.14(9)
C14B C10B N1B 121.19(9)
C14B C10B C11B 122.66(9)
O3B C11B N2B 120.64(9)
O3B C11B C10B 125.25(9)
N2B C11B C10B 114.11(9)
N2B C12B H12B 119.2
C13B C12B N2B 121.55(10)
C13B C12B H12B 119.2
C12B C13B H13B 120.7
C12B C13B C14B 118.67(10)
C14B C13B H13B 120.7
C10B C14B C13B 119.72(10)
C10B C14B H14B 120.1
C13B C14B H14B 120.1
N2B C15B H15D 109.5
N2B C15B H15E 109.5
N2B C15B H15F 109.5
H15D C15B H15E 109.5
H15D C15B H15F 109.5
H15E C15B H15F 109.5

loop_
_geom_bond_atom_site_label_1
_geom_bond_atom_site_label_2
_geom_bond_distance
O1A C4A 1.2080(13)
O2A C5A 1.2093(14)
O3A C11A 1.2311(13)
N1A C4A 1.4030(14)
N1A C5A 1.3986(14)
N1A C10A 1.4233(13)
N2A C11A 1.3934(13)
N2A C12A 1.3628(14)
N2A C15A 1.4673(14)
C1A H1AA 0.9900
C1A H1AB 0.9900
C1A C2A 1.5421(15)
C1A C7A 1.5388(15)
C2A H2A 1.0000
C2A C3A 1.5638(15)
C2A C9A 1.5166(16)
C3A H3A 1.0000
C3A C4A 1.5089(14)
C3A C6A 1.5463(15)
C5A C6A 1.5060(14)
C6A H6A 1.0000
C6A C7A 1.5693(15)
C7A H7A 1.0000
C7A C8A 1.5133(16)
C8A H8A 0.9500
C8A C9A 1.3336(16)
C9A H9A 0.9500
C10A C11A 1.4467(15)
C10A C14A 1.3593(15)
C12A H12A 0.9500
C12A C13A 1.3598(16)
C13A H13A 0.9500
C13A C14A 1.4209(15)
C14A H14A 0.9500
C15A H15A 0.9800
C15A H15B 0.9800
C15A H15C 0.9800
O1B C4B 1.2076(13)
O2B C5B 1.2122(13)
O3B C11B 1.2329(13)
N1B C4B 1.4000(13)
N1B C5B 1.3947(13)
N1B C10B 1.4262(12)
N2B C11B 1.3939(13)
N2B C12B 1.3625(14)
N2B C15B 1.4658(14)
C1B H1BA 0.9900
C1B H1BB 0.9900
C1B C2B 1.5436(15)
C1B C7B 1.5422(15)
C2B H2B 1.0000
C2B C3B 1.5707(14)
C2B C9B 1.5150(15)
C3B H3B 1.0000
C3B C4B 1.5032(13)
C3B C6B 1.5440(14)
C5B C6B 1.5110(14)
C6B H6B 1.0000
C6B C7B 1.5681(14)
C7B H7B 1.0000
C7B C8B 1.5142(16)
C8B H8B 0.9500
C8B C9B 1.3354(16)
C9B H9B 0.9500
C10B C11B 1.4444(14)
C10B C14B 1.3576(14)
C12B H12B 0.9500
C12B C13B 1.3575(16)
C13B H13B 0.9500
C13B C14B 1.4133(15)
C14B H14B 0.9500
C15B H15D 0.9800
C15B H15E 0.9800
C15B H15F 0.9800
